data_4120552
loop_
_publ_author_name
'Park, Woon Bae'
'Singh, Satendra Pal'
'Sohn, Kee-Sun'

_publ_section_title
;
 Discovery of a phosphor for light emitting diode applications and its
 structural determination, ba(si,al)5(o,n)8:eu(2+).
;
_journal_issue 6
_journal_name_full 'Journal of the American Chemical Society'
_journal_page_first 2363
_journal_page_last 2373
_journal_paper_doi 10.1021/ja409865c
_journal_volume 136
_journal_year 2014
_chemical_formula_sum 'Al2 Ba N4 O4 Si3'
_chemical_formula_weight 395.58
_space_group_IT_number 36
_symmetry_cell_setting orthorhombic
_symmetry_space_group_name_Hall 'A -2 2a'
_symmetry_space_group_name_H-M 'A 21 a m'
_cell_angle_alpha 90.00000
_cell_angle_beta 90.00000
_cell_angle_gamma 90.00000
_cell_formula_units_Z 4
_cell_length_a 9.47791(4)
_cell_length_b 13.45426(5)
_cell_length_c 5.76940(2)
_cell_measurement_temperature 298
_cell_volume 735.704(5)
_computing_structure_refinement FULLPROF
_diffrn_ambient_temperature 298
_diffrn_measurement_device_type '8C2 HRPD beamline Pohang Light Source'
_diffrn_radiation_type Synchrotron
_diffrn_radiation_wavelength 1.54720
_diffrn_source '8C2 HRPD beamline Pohang Light Source'
_exptl_crystal_density_diffrn 3.571
_pd_char_colour White
_pd_meas_2theta_range_inc 0.005000
_pd_meas_2theta_range_max 130.50000
_pd_meas_2theta_range_min 10.00000
_pd_meas_number_of_points 0
_pd_meas_scan_method cont
_pd_proc_2theta_range_inc 0.005000
_pd_proc_2theta_range_max 130.5004
_pd_proc_2theta_range_min 10.0004
_pd_proc_ls_prof_R_factor 5.5788
_pd_proc_ls_prof_wR_expected 5.2033
_pd_proc_ls_prof_wR_factor 7.4891
_pd_proc_wavelength 1.547200
_pd_spec_mount_mode reflection
_refine_ls_goodness_of_fit_all 2.0716
_refine_ls_number_parameters 86
_refine_ls_number_reflns 377
_refine_ls_number_restraints 0
_refine_ls_R_I_factor 4.0537
_cod_data_source_file ja409865c_si_002.cif
_cod_data_source_block orthorhombic-minor-phase
_cod_original_formula_sum 'Al2 Ba N4 O4 Si3 '
_cod_database_code 4120552
_pd_proc_ls_prof_cr_factor 11.0492
_pd_proc_ls_prof_cwr_factor 11.6452
_pd_proc_ls_prof_cwr_expected 8.0910
_pd_proc_ls_prof_chi2 2.0716
_pd_proc_ls_prof_echi2 2.0828

loop_
_symmetry_equiv_pos_as_xyz
x,y,z
x+1/2,-y,-z
x+1/2,-y,z
x,y,-z
x,y+1/2,z+1/2
x+1/2,-y+1/2,-z+1/2
x+1/2,-y+1/2,z+1/2
x,y+1/2,-z+1/2

loop_
_atom_site_label
_atom_site_fract_x
_atom_site_fract_y
_atom_site_fract_z
_atom_site_U_iso_or_equiv
_atom_site_occupancy
_atom_site_adp_type
_atom_site_type_symbol
Ba 0.00000 -0.00865(20) 0.00000 0.0399(12) 1.00000 Uani BA
Al1 0.2533(17) 0.4669(4) 0.00000 0.0133(19) 1.00000 Uiso AL
Si2 0.0170(17) 0.2908(5) 0.00000 0.011(2) 1.00000 Uiso SI
Si3 0.2363(11) 0.1681(3) 0.2513(7) 0.0168(13) 1.00000 Uiso SI
Al4 0.4628(14) 0.2870(7) 0.00000 0.016(3) 1.00000 Uiso AL
O1 0.254(2) 0.0402(6) 0.2449(14) 0.010(3) 1.00000 Uiso O
O2 0.086(2) 0.4039(16) 0.00000 0.022(7) 1.00000 Uiso O
N3 0.140(2) 0.1969(18) 0.00000 0.024(7) 1.00000 Uiso N
N4 0.128(2) 0.7015(18) 0.00000 0.01770 1.00000 Uiso N
N5 0.4055(16) 0.2218(12) 0.249(3) 0.039(5) 1.00000 Uiso N
O6 0.409(3) 0.3946(14) 0.00000 0.021(7) 1.00000 Uiso O

loop_
_atom_site_aniso_label
_atom_site_aniso_U_11
_atom_site_aniso_U_22
_atom_site_aniso_U_33
_atom_site_aniso_U_12
_atom_site_aniso_U_13
_atom_site_aniso_U_23
_atom_site_aniso_type_symbol
Ba 0.0220(10) 0.0551(15) 0.0426(11) -0.0251(14) 0.00000 0.00000 BA

loop_
_atom_type_symbol
_atom_type_scat_Cromer_Mann_a1
_atom_type_scat_Cromer_Mann_b1
_atom_type_scat_Cromer_Mann_a2
_atom_type_scat_Cromer_Mann_b2
_atom_type_scat_Cromer_Mann_a3
_atom_type_scat_Cromer_Mann_b3
_atom_type_scat_Cromer_Mann_a4
_atom_type_scat_Cromer_Mann_b4
_atom_type_scat_Cromer_Mann_c
_atom_type_scat_dispersion_real
_atom_type_scat_dispersion_imag
_atom_type_scat_source
ba 20.33610 3.21600 19.29700 0.27560 10.88800 20.20730 2.69590 167.20200 2.77310 -1.33400 8.46000 International_Tables_for_Crystallography_Vol.C(1991)_Tables_6.1.1.4_and_6.1.1.5
al 6.42020 3.03870 1.90020 0.74260 1.59360 31.54720 1.96460 85.08860 1.11510 0.20400 0.24600 International_Tables_for_Crystallography_Vol.C(1991)_Tables_6.1.1.4_and_6.1.1.5
si 6.29150 2.43860 3.03530 32.33370 1.98910 0.67850 1.54100 81.69370 1.14070 0.24400 0.33000 International_Tables_for_Crystallography_Vol.C(1991)_Tables_6.1.1.4_and_6.1.1.5
o 3.04850 13.27710 2.28680 5.70110 1.54630 0.32390 0.86700 32.90890 0.25080 0.04700 0.03200 International_Tables_for_Crystallography_Vol.C(1991)_Tables_6.1.1.4_and_6.1.1.5
n 12.21260 0.00570 3.13220 9.89330 2.01250 28.99750 1.16630 0.58260 -11.52900 0.02900 0.01800 International_Tables_for_Crystallography_Vol.C(1991)_Tables_6.1.1.4_and_6.1.1.5

loop_
_geom_bond_atom_site_label_1
_geom_bond_atom_site_label_2
_geom_bond_distance
_geom_bond_site_symmetry_2
Al1 O1 1.772(9) 5_554
Al1 O1 1.772(9) 8_555
Al1 O2 1.80(2) .
Al1 O6 1.77(3) .
Si2 O2 1.66(2) .
Si2 N3 1.72(3) .
Si2 N5 1.801(19) 6_455
Si2 N5 1.801(19) 7_454
Si3 O1 1.729(9) .
Si3 N3 1.757(13) .
Si3 N4 1.820(14) 5_545
Si3 N5 1.759(18) .
Al4 N4 1.57(2) 2_565
Al4 N5 1.769(18) .
Al4 N5 1.769(18) 4_555
Al4 O6 1.53(2) .
